data_9005468
loop_
_publ_author_name
'Roberts, A. C.'
'Burns, P. C.'
'Gault, R. A.'
'Criddle, A. J.'
'Feinglos, M. N.'
'Stirling, J. A. R.'

_publ_section_title
;
 Paganoite, NiBiAsO5, a new mineral from Johanngeorgenstadt,
 Saxony, Germany: description and crystal structure
;
_journal_name_full 'European Journal of Mineralogy'
_journal_page_first 167
_journal_page_last 175
_journal_paper_doi 10.1127/0935-1221/01/0013-0167
_journal_volume 13
_journal_year 2001
_chemical_compound_source 'Johanngeorgenstadt, Saxony, Germany'
_chemical_formula_sum 'As Bi Ni O5'
_chemical_name_mineral Paganoite
_space_group_IT_number 2
_symmetry_space_group_name_Hall '-P 1'
_symmetry_space_group_name_H-M 'P -1'
_cell_angle_alpha 107.625
_cell_angle_beta 95.409
_cell_angle_gamma 111.158
_cell_length_a 6.7127
_cell_length_b 6.8293
_cell_length_c 5.2345
_cell_formula_units_Z 2
_cell_volume 207.616
_database_code_amcsd 0006855
_exptl_crystal_density_diffrn 6.760
_cod_original_formula_sum 'Ni Bi As O5'
_cod_database_code 9005468

loop_
_space_group_symop_operation_xyz
x,y,z
-x,-y,-z

loop_
_atom_site_aniso_label
_atom_site_aniso_U_11
_atom_site_aniso_U_22
_atom_site_aniso_U_33
_atom_site_aniso_U_12
_atom_site_aniso_U_13
_atom_site_aniso_U_23
Ni 0.00990 0.01700 0.01290 0.00570 0.00230 0.00490
Bi 0.00770 0.01830 0.01340 0.00670 0.00360 0.00550
As 0.00720 0.01440 0.01080 0.00510 0.00150 0.00380
O1 0.00700 0.02370 0.00700 0.00950 0.00240 0.00470
O2 0.01220 0.01490 0.01280 0.00870 0.00480 0.00650
O3 0.01760 0.01480 0.01940 0.00970 0.00340 0.00510
O4 0.01110 0.01660 0.01600 0.00550 0.00450 0.00610
O5 0.00870 0.02040 0.02370 0.00800 0.00480 0.01030

loop_
_atom_site_label
_atom_site_fract_x
_atom_site_fract_y
_atom_site_fract_z
_atom_site_U_iso_or_equiv
Ni 0.36340 0.73450 0.83070 0.01330
Bi 0.23608 0.96812 0.40945 0.01270
As 0.18640 0.38750 0.15780 0.01080
O1 0.50100 0.05000 0.77000 0.01180
O2 0.22800 0.62800 0.41600 0.01190
O3 0.23500 0.42300 0.86400 0.01670
O4 -0.08300 0.20200 0.08400 0.01450
O5 0.34700 0.27500 0.26800 0.01630

loop_
_cod_related_entry_id
_cod_related_entry_database
_cod_related_entry_code
1 AMCSD 0006855
